data_7238438
loop_
_publ_author_name
'Zhan, Shun-Ze'
'Li, Mian'
'Zhou, Xiao-Ping'
'Li, Dan'
'Weng Ng, Seik'

_publ_section_title
;
 Excimer and exciplex formation in a pair of bright phosphorescent isomers
 constructed from Cu3(pyrazolate)3 and Cu3I3 coordination luminophores
;
_journal_issue 8
_journal_name_full 'RSC Advances'
_journal_page_first 1457
_journal_paper_doi 10.1039/c1ra00566a
_journal_volume 1
_journal_year 2011
_chemical_formula_moiety 'C72 H86 Cu9 I3 N18 O'
_chemical_formula_sum 'C72 H86 Cu9 I3 N18 O'
_chemical_formula_weight 2172.15
_space_group_IT_number 2
_space_group_name_Hall '-P 1'
_space_group_name_H-M_alt 'P -1'
_symmetry_cell_setting triclinic
_symmetry_space_group_name_H-M 'P -1'
_atom_sites_solution_hydrogens geom
_atom_sites_solution_primary direct
_atom_sites_solution_secondary difmap
_audit_creation_method SHELXL-97
_cell_angle_alpha 84.6490(10)
_cell_angle_beta 79.6620(10)
_cell_angle_gamma 77.6360(10)
_cell_formula_units_Z 2
_cell_length_a 13.6702(2)
_cell_length_b 17.3216(3)
_cell_length_c 17.4721(2)
_cell_measurement_reflns_used 2410
_cell_measurement_temperature 100(2)
_cell_measurement_theta_max 24
_cell_measurement_theta_min 2.5
_cell_volume 3969.18(10)
_computing_cell_refinement 'Bruker SMART'
_computing_data_collection 'Bruker SMART'
_computing_data_reduction 'Bruker SAINT'
_computing_molecular_graphics 'Bruker SHELXTL'
_computing_publication_material 'Bruker SHELXTL'
_computing_structure_refinement 'SHELXL-97 (Sheldrick, 1997)'
_computing_structure_solution 'SHELXS-97 (Sheldrick, 1990)'
_diffrn_ambient_temperature 100(2)
_diffrn_measured_fraction_theta_full 0.993
_diffrn_measured_fraction_theta_max 0.993
_diffrn_measurement_device_type 'CCD area detector'
_diffrn_measurement_method 'phi and omega scans'
_diffrn_radiation_monochromator graphite
_diffrn_radiation_source 'fine-focus sealed tube'
_diffrn_radiation_type MoK\a
_diffrn_radiation_wavelength 0.71073
_diffrn_reflns_av_R_equivalents 0.0498
_diffrn_reflns_av_sigmaI/netI 0.0647
_diffrn_reflns_limit_h_max 17
_diffrn_reflns_limit_h_min -17
_diffrn_reflns_limit_k_max 20
_diffrn_reflns_limit_k_min -22
_diffrn_reflns_limit_l_max 22
_diffrn_reflns_limit_l_min -22
_diffrn_reflns_number 51231
_diffrn_reflns_theta_full 27.50
_diffrn_reflns_theta_max 27.50
_diffrn_reflns_theta_min 1.19
_exptl_absorpt_coefficient_mu 3.581
_exptl_absorpt_correction_T_max 0.7159
_exptl_absorpt_correction_T_min 0.5344
_exptl_absorpt_correction_type multi-scan
_exptl_absorpt_process_details sadabs
_exptl_crystal_colour ywllow
_exptl_crystal_density_diffrn 1.817
_exptl_crystal_density_method 'not measured'
_exptl_crystal_description block
_exptl_crystal_F_000 2144
_exptl_crystal_size_max 0.20
_exptl_crystal_size_mid 0.15
_exptl_crystal_size_min 0.10
_refine_diff_density_max 1.641
_refine_diff_density_min -1.155
_refine_diff_density_rms 0.267
_refine_ls_extinction_method none
_refine_ls_goodness_of_fit_ref 1.058
_refine_ls_hydrogen_treatment constr
_refine_ls_matrix_type full
_refine_ls_number_parameters 938
_refine_ls_number_reflns 18116
_refine_ls_number_restraints 6
_refine_ls_restrained_S_all 1.058
_refine_ls_R_factor_all 0.0806
_refine_ls_R_factor_gt 0.0453
_refine_ls_shift/su_max 0.003
_refine_ls_shift/su_mean 0.000
_refine_ls_structure_factor_coef Fsqd
_refine_ls_weighting_details 'calc w=1/[\s^2^(Fo^2^)+(0.0690P)^2^+1.0086P] where P=(Fo^2^+2Fc^2^)/3'
_refine_ls_weighting_scheme calc
_refine_ls_wR_factor_gt 0.1117
_refine_ls_wR_factor_ref 0.1380
_reflns_number_gt 12382
_reflns_number_total 18116
_reflns_threshold_expression >2sigma(I)
_cod_data_source_file c1ra00566a.txt
_cod_data_source_block 1
_cod_depositor_comments
;
The following automatic conversions were performed:

data item '_symmetry_cell_setting' value 'Triclinic' was changed to
'triclinic' in accordance with the
/home/saulius/struct/COD-crude-data/automatic-downloads/DataCite-retrospective/RSC/depositions/lib/dictionaries/cif_core.dic
dictionary named 'cif_core.dic' version 2.4.2 last updated on
2011-04-26.

Automatic conversion script
Id: cif_fix_values 6909 2019-04-08 15:41:33Z antanas 
;
_cod_original_sg_symbol_H-M P-1
_cod_database_code 7238438

loop_
_symmetry_equiv_pos_as_xyz
'x, y, z'
'-x, -y, -z'

loop_
_atom_site_label
_atom_site_type_symbol
_atom_site_fract_x
_atom_site_fract_y
_atom_site_fract_z
_atom_site_U_iso_or_equiv
_atom_site_adp_type
_atom_site_occupancy
_atom_site_symmetry_multiplicity
_atom_site_calc_flag
_atom_site_refinement_flags
_atom_site_disorder_assembly
_atom_site_disorder_group
C1 C 0.8052(4) 0.5780(4) 0.4899(3) 0.0271(13) Uani 1 1 d . . .
H1 H 0.7789 0.6120 0.5316 0.033 Uiso 1 1 calc R . .
C2 C 0.7453(4) 0.5313(4) 0.4681(3) 0.0274(13) Uani 1 1 d . . .
H2 H 0.6776 0.5351 0.4949 0.033 Uiso 1 1 calc R . .
C3 C 0.8751(4) 0.4754(4) 0.3761(3) 0.0299(13) Uani 1 1 d . . .
H3 H 0.9009 0.4385 0.3368 0.036 Uiso 1 1 calc R . .
C4 C 0.9387(4) 0.5197(4) 0.3938(3) 0.0277(13) Uani 1 1 d . . .
H4 H 1.0068 0.5126 0.3672 0.033 Uiso 1 1 calc R . .
C5 C 0.9051(4) 0.5749(4) 0.4501(3) 0.0247(12) Uani 1 1 d . . .
C6 C 0.9676(4) 0.6288(4) 0.4643(3) 0.0250(12) Uani 1 1 d . . .
C7 C 1.0714(4) 0.6241(4) 0.4428(3) 0.0257(12) Uani 1 1 d . . .
H7 H 1.1190 0.5831 0.4158 0.031 Uiso 1 1 calc R . .
C8 C 1.0910(4) 0.6920(4) 0.4690(3) 0.0307(14) Uani 1 1 d . . .
C9 C 1.1865(5) 0.7236(5) 0.4616(4) 0.0421(17) Uani 1 1 d . . .
H9A H 1.2444 0.6786 0.4649 0.051 Uiso 1 1 calc R . .
H9B H 1.1808 0.7568 0.5060 0.051 Uiso 1 1 calc R . .
C10 C 1.2086(5) 0.7731(5) 0.3847(4) 0.0408(17) Uani 1 1 d . . .
H10 H 1.1428 0.8064 0.3735 0.049 Uiso 1 1 calc R . .
C11 C 1.2512(5) 0.7166(5) 0.3179(4) 0.0449(18) Uani 1 1 d . . .
H11A H 1.2637 0.7477 0.2686 0.067 Uiso 1 1 calc R . .
H11B H 1.2019 0.6840 0.3144 0.067 Uiso 1 1 calc R . .
H11C H 1.3149 0.6823 0.3283 0.067 Uiso 1 1 calc R . .
C12 C 1.2810(6) 0.8281(5) 0.3878(5) 0.059(2) Uani 1 1 d . . .
H12A H 1.2537 0.8630 0.4310 0.089 Uiso 1 1 calc R . .
H12B H 1.2885 0.8602 0.3386 0.089 Uiso 1 1 calc R . .
H12C H 1.3474 0.7966 0.3957 0.089 Uiso 1 1 calc R . .
C13 C 0.6394(4) 0.7400(4) 0.4144(3) 0.0279(13) Uani 1 1 d . . .
H13 H 0.6934 0.7678 0.4081 0.033 Uiso 1 1 calc R . .
C14 C 0.6334(4) 0.6934(4) 0.3568(3) 0.0273(13) Uani 1 1 d . . .
H14 H 0.6834 0.6906 0.3112 0.033 Uiso 1 1 calc R . .
C15 C 0.4895(4) 0.6603(4) 0.4256(3) 0.0299(14) Uani 1 1 d . . .
H15 H 0.4355 0.6328 0.4299 0.036 Uiso 1 1 calc R . .
C16 C 0.4896(4) 0.7065(4) 0.4854(3) 0.0296(13) Uani 1 1 d . . .
H16 H 0.4364 0.7108 0.5290 0.035 Uiso 1 1 calc R . .
C17 C 0.5676(4) 0.7468(3) 0.4817(3) 0.0264(13) Uani 1 1 d . . .
C18 C 0.5716(5) 0.7942(4) 0.5467(3) 0.0290(13) Uani 1 1 d . . .
C19 C 0.4941(5) 0.8365(4) 0.5970(4) 0.0354(15) Uani 1 1 d . . .
H19 H 0.4232 0.8417 0.5981 0.043 Uiso 1 1 calc R . .
C20 C 0.5409(5) 0.8697(4) 0.6456(3) 0.0339(15) Uani 1 1 d . . .
C21 C 0.4958(5) 0.9297(4) 0.7059(4) 0.0440(18) Uani 1 1 d . . .
H21A H 0.5188 0.9096 0.7560 0.053 Uiso 1 1 calc R . .
H21B H 0.4208 0.9372 0.7143 0.053 Uiso 1 1 calc R . .
C22 C 0.5286(6) 1.0148(6) 0.6793(5) 0.067(3) Uani 1 1 d . . .
H22 H 0.6035 1.0081 0.6774 0.080 Uiso 1 1 calc R . .
C23 C 0.4729(8) 1.0719(6) 0.7432(6) 0.083(3) Uani 1 1 d . . .
H23A H 0.4904 1.1240 0.7298 0.124 Uiso 1 1 calc R . .
H23B H 0.4934 1.0511 0.7933 0.124 Uiso 1 1 calc R . .
H23C H 0.3994 1.0769 0.7472 0.124 Uiso 1 1 calc R . .
C24 C 0.5035(7) 1.0444(5) 0.6017(5) 0.062(2) Uani 1 1 d . . .
H24A H 0.5253 1.0948 0.5870 0.092 Uiso 1 1 calc R . .
H24B H 0.4300 1.0523 0.6034 0.092 Uiso 1 1 calc R . .
H24C H 0.5384 1.0057 0.5632 0.092 Uiso 1 1 calc R . .
C25 C 0.7123(5) 0.9643(4) 0.8201(4) 0.0414(16) Uani 1 1 d . . .
H25 H 0.7142 0.9139 0.8018 0.050 Uiso 1 1 calc R . .
C26 C 0.6430(6) 0.9914(5) 0.8837(4) 0.052(2) Uani 1 1 d . . .
H26 H 0.5983 0.9581 0.9084 0.062 Uiso 1 1 calc R . .
C27 C 0.6998(7) 1.1045(5) 0.8761(5) 0.059(2) Uani 1 1 d . . .
H27 H 0.6967 1.1543 0.8959 0.071 Uiso 1 1 calc R . .
C28 C 0.7708(6) 1.0836(5) 0.8125(5) 0.0511(19) Uani 1 1 d . . .
H28 H 0.8140 1.1185 0.7888 0.061 Uiso 1 1 calc R . .
C29 C 0.7792(5) 1.0105(4) 0.7828(4) 0.0398(17) Uani 1 1 d . . .
C30 C 0.8590(5) 0.9856(4) 0.7163(4) 0.0408(16) Uani 1 1 d . . .
C31 C 0.9452(6) 1.0121(5) 0.6884(5) 0.054(2) Uani 1 1 d . . .
H31 H 0.9646 1.0559 0.7061 0.065 Uiso 1 1 calc R . .
C32 C 1.0001(6) 0.9649(5) 0.6301(5) 0.054(2) Uani 1 1 d . . .
C33 C 1.1007(6) 0.9625(5) 0.5783(5) 0.059(2) Uani 1 1 d . . .
H33A H 1.0901 0.9652 0.5235 0.070 Uiso 1 1 calc R . .
H33B H 1.1453 0.9108 0.5884 0.070 Uiso 1 1 calc R . .
C34 C 1.1566(6) 1.0282(6) 0.5876(5) 0.063(2) Uani 1 1 d . . .
H34 H 1.1108 1.0815 0.5853 0.075 Uiso 1 1 calc R . .
C35 C 1.1957(7) 1.0106(7) 0.6682(5) 0.088(4) Uani 1 1 d . . .
H35A H 1.2299 1.0526 0.6767 0.132 Uiso 1 1 calc R . .
H35B H 1.2436 0.9596 0.6678 0.132 Uiso 1 1 calc R . .
H35C H 1.1380 1.0087 0.7101 0.132 Uiso 1 1 calc R . .
C36 C 1.2475(6) 1.0227(6) 0.5236(5) 0.070(3) Uani 1 1 d . . .
H36A H 1.2246 1.0338 0.4729 0.105 Uiso 1 1 calc R . .
H36B H 1.2896 0.9694 0.5257 0.105 Uiso 1 1 calc R . .
H36C H 1.2874 1.0615 0.5306 0.105 Uiso 1 1 calc R . .
C37 C 0.4746(4) 0.4134(4) 0.0827(3) 0.0242(12) Uani 1 1 d . . .
H37 H 0.4476 0.4498 0.0440 0.029 Uiso 1 1 calc R . .
C38 C 0.5550(4) 0.4262(4) 0.1143(3) 0.0249(12) Uani 1 1 d . A .
H38 H 0.5817 0.4722 0.0966 0.030 Uiso 1 1 calc R . .
C39 C 0.5575(4) 0.3134(4) 0.1932(3) 0.0307(14) Uani 1 1 d . A .
H39 H 0.5859 0.2784 0.2323 0.037 Uiso 1 1 calc R . .
C40 C 0.4780(4) 0.2959(4) 0.1649(3) 0.0293(13) Uani 1 1 d . . .
H40 H 0.4532 0.2494 0.1839 0.035 Uiso 1 1 calc R . .
C41 C 0.4333(4) 0.3468(3) 0.1078(3) 0.0230(12) Uani 1 1 d . . .
C42 C 0.3501(4) 0.3273(3) 0.0762(3) 0.0228(12) Uani 1 1 d . . .
C43 C 0.3316(4) 0.2512(4) 0.0753(3) 0.0275(13) Uani 1 1 d . . .
H43 H 0.3687 0.2030 0.0951 0.033 Uiso 1 1 calc R . .
C44 C 0.2474(4) 0.2617(4) 0.0394(3) 0.0283(13) Uani 1 1 d . . .
C45 C 0.2006(5) 0.1993(4) 0.0159(4) 0.0330(14) Uani 1 1 d . . .
H45A H 0.1379 0.2246 -0.0048 0.040 Uiso 1 1 calc R . .
H45B H 0.1816 0.1649 0.0623 0.040 Uiso 1 1 calc R . .
C46 C 0.2729(6) 0.1484(5) -0.0462(5) 0.060(2) Uani 1 1 d . . .
H46 H 0.3367 0.1252 -0.0248 0.072 Uiso 1 1 calc R . .
C47 C 0.3007(7) 0.2000(6) -0.1198(5) 0.074(3) Uani 1 1 d . . .
H47A H 0.3482 0.1670 -0.1585 0.111 Uiso 1 1 calc R . .
H47B H 0.3327 0.2414 -0.1065 0.111 Uiso 1 1 calc R . .
H47C H 0.2392 0.2244 -0.1413 0.111 Uiso 1 1 calc R . .
C48 C 0.2274(8) 0.0804(6) -0.0629(7) 0.091(4) Uani 1 1 d . . .
H48A H 0.2140 0.0477 -0.0149 0.136 Uiso 1 1 calc R . .
H48B H 0.2752 0.0480 -0.1020 0.136 Uiso 1 1 calc R . .
H48C H 0.1638 0.1015 -0.0828 0.136 Uiso 1 1 calc R . .
C49 C 0.3226(4) 0.5812(4) 0.1479(3) 0.0250(12) Uani 1 1 d . . .
H49 H 0.2692 0.5531 0.1519 0.030 Uiso 1 1 calc R . .
C50 C 0.3850(4) 0.5671(4) 0.2029(3) 0.0273(13) Uani 1 1 d . . .
H50 H 0.3731 0.5292 0.2446 0.033 Uiso 1 1 calc R . .
C51 C 0.4761(4) 0.6573(4) 0.1420(3) 0.0289(14) Uani 1 1 d . . .
H51 H 0.5304 0.6843 0.1396 0.035 Uiso 1 1 calc R . .
C52 C 0.4159(4) 0.6754(4) 0.0843(3) 0.0272(13) Uani 1 1 d . . .
H52 H 0.4283 0.7141 0.0436 0.033 Uiso 1 1 calc R . .
C53 C 0.3367(4) 0.6356(3) 0.0871(3) 0.0214(12) Uani 1 1 d . . .
C54 C 0.2674(4) 0.6547(3) 0.0285(3) 0.0206(11) Uani 1 1 d . . .
C55 C 0.2341(4) 0.7267(3) -0.0077(3) 0.0234(12) Uani 1 1 d . . .
H55 H 0.2549 0.7750 -0.0039 0.028 Uiso 1 1 calc R . .
C56 C 0.1637(4) 0.7146(3) -0.0513(3) 0.0238(12) Uani 1 1 d . . .
C57 C 0.0977(5) 0.7729(4) -0.0995(4) 0.0309(14) Uani 1 1 d . . .
H57A H 0.0257 0.7712 -0.0789 0.037 Uiso 1 1 calc R . .
H57B H 0.1123 0.7560 -0.1536 0.037 Uiso 1 1 calc R . .
C58 C 0.1112(5) 0.8579(4) -0.1010(4) 0.0429(17) Uani 1 1 d . . .
H58 H 0.1070 0.8738 -0.0467 0.052 Uiso 1 1 calc R . .
C59 C 0.0322(7) 0.9131(5) -0.1408(6) 0.075(3) Uani 1 1 d . . .
H59A H -0.0356 0.9097 -0.1126 0.113 Uiso 1 1 calc R . .
H59B H 0.0386 0.8982 -0.1945 0.113 Uiso 1 1 calc R . .
H59C H 0.0423 0.9675 -0.1412 0.113 Uiso 1 1 calc R . .
C60 C 0.2165(7) 0.8676(5) -0.1515(5) 0.067(3) Uani 1 1 d . . .
H60A H 0.2718 0.8332 -0.1285 0.101 Uiso 1 1 calc R . .
H60B H 0.2236 0.9228 -0.1526 0.101 Uiso 1 1 calc R . .
H60C H 0.2193 0.8528 -0.2048 0.101 Uiso 1 1 calc R . .
C61 C -0.0557(4) 0.6716(4) -0.2117(4) 0.0309(14) Uani 1 1 d . . .
H61 H 0.0037 0.6675 -0.1892 0.037 Uiso 1 1 calc R . .
C62 C -0.0979(5) 0.7425(4) -0.2467(4) 0.0336(14) Uani 1 1 d . . .
H62 H -0.0661 0.7863 -0.2475 0.040 Uiso 1 1 calc R . .
C63 C -0.2244(4) 0.6900(4) -0.2773(3) 0.0291(13) Uani 1 1 d . . .
H63 H -0.2836 0.6961 -0.3005 0.035 Uiso 1 1 calc R . .
C64 C -0.1880(4) 0.6171(4) -0.2434(3) 0.0270(13) Uani 1 1 d . . .
H64 H -0.2221 0.5748 -0.2432 0.032 Uiso 1 1 calc R . .
C65 C -0.1003(4) 0.6055(3) -0.2092(3) 0.0228(12) Uani 1 1 d . . .
C66 C -0.0596(4) 0.5294(4) -0.1749(3) 0.0225(12) Uani 1 1 d . . .
C67 C -0.0727(4) 0.4564(4) -0.1943(3) 0.0243(12) Uani 1 1 d . . .
H67 H -0.1099 0.4468 -0.2322 0.029 Uiso 1 1 calc R . .
C68 C -0.0198(4) 0.4006(3) -0.1463(3) 0.0242(12) Uani 1 1 d . . .
C69 C -0.0081(5) 0.3123(4) -0.1421(4) 0.0309(14) Uani 1 1 d . . .
H69A H 0.0528 0.2881 -0.1186 0.037 Uiso 1 1 calc R . .
H69B H -0.0677 0.2976 -0.1072 0.037 Uiso 1 1 calc R . .
C70 C 0.0016(6) 0.2783(4) -0.2194(4) 0.0471(18) Uani 1 1 d . . .
H70 H -0.0576 0.3060 -0.2445 0.057 Uiso 1 1 calc R . .
C71 C 0.0965(6) 0.2873(5) -0.2739(4) 0.0502(19) Uani 1 1 d . . .
H71A H 0.1002 0.3435 -0.2814 0.075 Uiso 1 1 calc R . .
H71B H 0.0961 0.2667 -0.3242 0.075 Uiso 1 1 calc R . .
H71C H 0.1556 0.2578 -0.2519 0.075 Uiso 1 1 calc R . .
C72 C -0.0029(9) 0.1885(5) -0.2069(6) 0.086(3) Uani 1 1 d . . .
H72A H 0.0038 0.1662 -0.2575 0.129 Uiso 1 1 calc R . .
H72B H -0.0679 0.1826 -0.1752 0.129 Uiso 1 1 calc R . .
H72C H 0.0528 0.1605 -0.1800 0.129 Uiso 1 1 calc R . .
Cu1 Cu 0.68444(6) 0.43171(5) 0.36709(5) 0.0376(2) Uani 1 1 d . . .
Cu2 Cu 0.70003(6) 0.40437(5) 0.22335(5) 0.0395(2) Uani 1 1 d . A .
Cu3 Cu 0.55713(5) 0.57524(5) 0.28204(4) 0.03232(19) Uani 1 1 d . . .
Cu4 Cu 0.79404(5) 0.74924(4) 0.53321(4) 0.02698(17) Uani 1 1 d . . .
Cu5 Cu 0.75680(6) 0.86320(5) 0.66685(4) 0.03178(18) Uani 1 1 d . . .
Cu6 Cu 0.97308(6) 0.82440(5) 0.56155(5) 0.0374(2) Uani 1 1 d . . .
Cu7 Cu 0.24852(5) 0.48985(4) 0.02501(4) 0.02193(15) Uani 1 1 d . . .
Cu8 Cu 0.11594(5) 0.39289(4) -0.03566(4) 0.02472(16) Uani 1 1 d . . .
Cu9 Cu 0.07604(5) 0.57898(4) -0.07963(4) 0.02307(16) Uani 1 1 d . . .
I1 I 0.73656(3) 0.54196(3) 0.19268(2) 0.02936(10) Uani 1 1 d . A .
I2 I 0.49595(3) 0.45496(3) 0.37023(2) 0.03200(11) Uani 1 1 d . A .
I3 I 0.7802(3) 0.29341(19) 0.3166(4) 0.0312(5) Uani 0.85(3) 1 d P A 1
I3' I 0.793(2) 0.2959(12) 0.297(2) 0.040(3) Uani 0.15(3) 1 d PU A 2
N1 N 0.7787(4) 0.4810(3) 0.4109(3) 0.0289(11) Uani 1 1 d . A .
N2 N 0.9261(3) 0.6960(3) 0.5016(3) 0.0263(11) Uani 1 1 d . . .
N3 N 1.0030(4) 0.7350(3) 0.5042(3) 0.0321(12) Uani 1 1 d . . .
N4 N 0.5604(3) 0.6515(3) 0.3616(3) 0.0268(11) Uani 1 1 d . A .
N5 N 0.6612(4) 0.8001(3) 0.5657(3) 0.0261(11) Uani 1 1 d . . .
N6 N 0.6414(4) 0.8473(3) 0.6273(3) 0.0292(11) Uani 1 1 d . . .
N7 N 0.6342(6) 1.0613(4) 0.9132(4) 0.0600(19) Uani 1 1 d . . .
N8 N 0.8557(4) 0.9237(3) 0.6748(3) 0.0349(12) Uani 1 1 d . . .
N9 N 0.9444(4) 0.9097(3) 0.6229(3) 0.0417(14) Uani 1 1 d . . .
N10 N 0.5969(3) 0.3773(3) 0.1685(3) 0.0265(11) Uani 1 1 d . . .
N11 N 0.2806(3) 0.3802(3) 0.0431(2) 0.0218(10) Uani 1 1 d . . .
N12 N 0.2165(3) 0.3387(3) 0.0207(3) 0.0248(10) Uani 1 1 d . . .
N13 N 0.4616(3) 0.6039(3) 0.2010(3) 0.0262(11) Uani 1 1 d . A .
N14 N 0.2217(3) 0.5992(3) 0.0076(2) 0.0211(10) Uani 1 1 d . . .
N15 N 0.1572(3) 0.6375(3) -0.0420(3) 0.0213(10) Uani 1 1 d . . .
N16 N -0.1813(4) 0.7531(3) -0.2795(3) 0.0313(12) Uani 1 1 d . . .
N17 N -0.0010(3) 0.5175(3) -0.1177(3) 0.0214(10) Uani 1 1 d . . .
N18 N 0.0218(3) 0.4377(3) -0.1007(3) 0.0222(10) Uani 1 1 d . . .
O1W O 0.5483(5) 0.1161(5) 0.0624(4) 0.097(2) Uani 1 1 d . . .
H1W1 H 0.5780 0.1187 0.0161 0.145 Uiso 1 1 d R . .
H1W2 H 0.5866 0.1112 0.0959 0.145 Uiso 1 1 d R . .

loop_
_atom_site_aniso_label
_atom_site_aniso_U_11
_atom_site_aniso_U_22
_atom_site_aniso_U_33
_atom_site_aniso_U_23
_atom_site_aniso_U_13
_atom_site_aniso_U_12
C1 0.028(3) 0.023(3) 0.029(3) 0.000(2) -0.007(2) 0.000(3)
C2 0.021(3) 0.025(3) 0.035(3) 0.002(3) -0.005(2) -0.002(2)
C3 0.032(3) 0.026(4) 0.029(3) -0.006(3) -0.005(2) 0.001(3)
C4 0.023(3) 0.030(4) 0.028(3) -0.002(3) -0.002(2) -0.002(3)
C5 0.026(3) 0.024(3) 0.025(3) 0.001(2) -0.008(2) -0.003(2)
C6 0.024(3) 0.026(3) 0.024(3) 0.000(2) -0.008(2) -0.002(2)
C7 0.028(3) 0.022(3) 0.027(3) 0.002(2) -0.008(2) -0.004(2)
C8 0.030(3) 0.040(4) 0.023(3) 0.000(3) -0.006(2) -0.009(3)
C9 0.032(3) 0.060(5) 0.039(4) -0.014(3) -0.007(3) -0.015(3)
C10 0.039(4) 0.055(5) 0.035(4) -0.010(3) 0.003(3) -0.028(3)
C11 0.038(4) 0.054(5) 0.045(4) -0.016(4) -0.002(3) -0.013(3)
C12 0.050(5) 0.058(6) 0.071(6) -0.002(4) -0.013(4) -0.011(4)
C13 0.033(3) 0.025(3) 0.026(3) 0.002(2) -0.008(2) -0.006(3)
C14 0.030(3) 0.027(3) 0.023(3) 0.000(2) -0.008(2) -0.002(3)
C15 0.028(3) 0.036(4) 0.028(3) -0.002(3) -0.008(2) -0.008(3)
C16 0.027(3) 0.031(4) 0.028(3) -0.002(3) -0.003(2) 0.000(3)
C17 0.034(3) 0.019(3) 0.025(3) 0.004(2) -0.015(2) 0.004(3)
C18 0.038(3) 0.023(3) 0.025(3) -0.005(2) -0.010(2) 0.002(3)
C19 0.030(3) 0.037(4) 0.036(3) -0.004(3) -0.010(3) 0.006(3)
C20 0.037(3) 0.034(4) 0.030(3) -0.007(3) -0.011(3) 0.002(3)
C21 0.045(4) 0.049(5) 0.037(4) -0.017(3) -0.014(3) 0.005(3)
C22 0.055(5) 0.069(7) 0.076(6) -0.045(5) -0.017(4) 0.011(4)
C23 0.086(7) 0.069(7) 0.089(7) -0.034(6) -0.019(6) 0.010(6)
C24 0.070(6) 0.046(5) 0.067(5) -0.016(4) -0.024(4) 0.007(4)
C25 0.050(4) 0.037(4) 0.040(4) -0.006(3) -0.011(3) -0.010(3)
C26 0.058(5) 0.048(5) 0.047(4) -0.008(4) -0.010(4) 0.000(4)
C27 0.087(6) 0.043(5) 0.047(5) -0.013(4) -0.013(4) -0.004(5)
C28 0.061(5) 0.037(5) 0.057(5) -0.012(4) -0.019(4) -0.001(4)
C29 0.045(4) 0.036(4) 0.039(4) -0.014(3) -0.020(3) 0.007(3)
C30 0.050(4) 0.039(4) 0.038(4) -0.003(3) -0.009(3) -0.019(3)
C31 0.065(5) 0.046(5) 0.061(5) -0.018(4) -0.012(4) -0.025(4)
C32 0.062(5) 0.048(5) 0.063(5) -0.016(4) -0.009(4) -0.028(4)
C33 0.056(5) 0.060(6) 0.068(5) -0.027(4) -0.015(4) -0.015(4)
C34 0.057(5) 0.083(7) 0.056(5) -0.001(5) -0.015(4) -0.028(5)
C35 0.068(6) 0.149(11) 0.064(6) -0.011(6) -0.022(5) -0.046(7)
C36 0.059(5) 0.095(8) 0.062(5) 0.021(5) -0.019(4) -0.032(5)
C37 0.020(3) 0.027(3) 0.025(3) -0.003(2) -0.004(2) -0.001(2)
C38 0.022(3) 0.026(3) 0.027(3) -0.009(2) -0.003(2) -0.004(2)
C39 0.035(3) 0.028(4) 0.030(3) -0.001(3) -0.016(3) 0.000(3)
C40 0.033(3) 0.025(3) 0.032(3) -0.002(3) -0.014(3) -0.004(3)
C41 0.023(3) 0.022(3) 0.023(3) -0.001(2) -0.007(2) 0.000(2)
C42 0.022(3) 0.019(3) 0.026(3) 0.000(2) -0.006(2) 0.000(2)
C43 0.031(3) 0.017(3) 0.036(3) 0.005(3) -0.013(2) -0.005(2)
C44 0.027(3) 0.021(3) 0.037(3) 0.000(3) -0.009(2) -0.003(2)
C45 0.031(3) 0.025(3) 0.047(4) 0.006(3) -0.016(3) -0.010(3)
C46 0.056(5) 0.044(5) 0.093(7) -0.023(5) -0.034(5) -0.011(4)
C47 0.078(6) 0.079(7) 0.067(6) -0.023(5) -0.005(5) -0.018(5)
C48 0.102(8) 0.050(6) 0.138(10) -0.037(6) -0.047(7) -0.018(6)
C49 0.021(3) 0.029(3) 0.024(3) -0.004(2) -0.001(2) -0.004(2)
C50 0.023(3) 0.037(4) 0.021(3) -0.003(3) -0.003(2) -0.005(3)
C51 0.026(3) 0.036(4) 0.028(3) -0.011(3) -0.005(2) -0.008(3)
C52 0.024(3) 0.029(3) 0.029(3) -0.006(3) -0.003(2) -0.007(3)
C53 0.020(3) 0.017(3) 0.026(3) -0.007(2) -0.002(2) 0.000(2)
C54 0.021(3) 0.021(3) 0.021(3) 0.000(2) -0.005(2) -0.007(2)
C55 0.027(3) 0.019(3) 0.026(3) -0.006(2) -0.004(2) -0.006(2)
C56 0.024(3) 0.022(3) 0.026(3) 0.003(2) -0.002(2) -0.008(2)
C57 0.034(3) 0.023(3) 0.038(3) 0.002(3) -0.011(3) -0.009(3)
C58 0.055(4) 0.019(4) 0.057(4) 0.002(3) -0.021(4) -0.005(3)
C59 0.064(6) 0.038(5) 0.124(8) 0.026(5) -0.038(6) -0.004(4)
C60 0.092(7) 0.048(5) 0.079(6) 0.013(5) -0.042(5) -0.032(5)
C61 0.031(3) 0.027(4) 0.040(3) 0.003(3) -0.017(3) -0.008(3)
C62 0.038(3) 0.025(4) 0.043(4) 0.001(3) -0.021(3) -0.008(3)
C63 0.025(3) 0.036(4) 0.029(3) 0.007(3) -0.013(2) -0.009(3)
C64 0.022(3) 0.031(4) 0.032(3) 0.006(3) -0.009(2) -0.012(3)
C65 0.020(3) 0.026(3) 0.022(3) 0.001(2) -0.003(2) -0.004(2)
C66 0.017(2) 0.031(3) 0.021(3) -0.001(2) -0.005(2) -0.006(2)
C67 0.022(3) 0.031(4) 0.022(3) -0.003(2) -0.004(2) -0.011(3)
C68 0.019(3) 0.024(3) 0.031(3) -0.001(2) -0.002(2) -0.008(2)
C69 0.031(3) 0.025(3) 0.037(3) -0.002(3) -0.007(3) -0.007(3)
C70 0.053(4) 0.035(4) 0.059(5) -0.011(4) -0.023(4) -0.009(3)
C71 0.073(5) 0.036(4) 0.033(4) -0.004(3) -0.003(3) 0.003(4)
C72 0.132(9) 0.041(6) 0.103(8) -0.020(5) -0.026(7) -0.042(6)
Cu1 0.0321(4) 0.0410(5) 0.0440(5) -0.0081(4) -0.0093(3) -0.0120(4)
Cu2 0.0412(5) 0.0355(5) 0.0489(5) -0.0032(4) -0.0273(4) -0.0064(4)
Cu3 0.0258(4) 0.0507(5) 0.0250(4) -0.0078(3) -0.0063(3) -0.0135(4)
Cu4 0.0295(4) 0.0245(4) 0.0274(4) -0.0041(3) -0.0073(3) -0.0031(3)
Cu5 0.0404(4) 0.0259(4) 0.0310(4) -0.0071(3) -0.0143(3) -0.0015(3)
Cu6 0.0416(5) 0.0369(5) 0.0387(4) -0.0096(4) -0.0070(3) -0.0153(4)
Cu7 0.0214(3) 0.0186(4) 0.0263(3) 0.0003(3) -0.0074(3) -0.0027(3)
Cu8 0.0224(3) 0.0215(4) 0.0314(4) 0.0031(3) -0.0109(3) -0.0037(3)
Cu9 0.0227(3) 0.0215(4) 0.0276(4) 0.0007(3) -0.0114(3) -0.0048(3)
I1 0.02232(18) 0.0359(2) 0.0301(2) -0.00549(17) -0.00114(14) -0.00755(16)
I2 0.0280(2) 0.0380(3) 0.0287(2) -0.00009(17) -0.00453(15) -0.00461(18)
I3 0.0299(6) 0.0324(4) 0.0325(11) -0.0048(6) -0.0123(6) -0.0017(4)
I3' 0.045(5) 0.035(3) 0.038(7) -0.007(4) -0.018(5) 0.007(3)
N1 0.028(3) 0.025(3) 0.035(3) -0.001(2) -0.010(2) -0.006(2)
N2 0.028(2) 0.024(3) 0.029(3) -0.002(2) -0.008(2) -0.007(2)
N3 0.031(3) 0.037(3) 0.031(3) -0.004(2) -0.008(2) -0.010(2)
N4 0.022(2) 0.030(3) 0.030(3) -0.004(2) -0.010(2) -0.003(2)
N5 0.035(3) 0.018(3) 0.027(2) -0.009(2) -0.011(2) -0.001(2)
N6 0.036(3) 0.023(3) 0.028(3) -0.006(2) -0.013(2) 0.002(2)
N7 0.078(5) 0.050(5) 0.048(4) -0.021(3) -0.005(3) -0.002(4)
N8 0.053(3) 0.024(3) 0.031(3) -0.005(2) -0.016(2) -0.005(3)
N9 0.051(3) 0.033(3) 0.048(3) -0.013(3) -0.013(3) -0.016(3)
N10 0.023(2) 0.026(3) 0.031(3) -0.004(2) -0.007(2) -0.003(2)
N11 0.022(2) 0.023(3) 0.022(2) -0.001(2) -0.0038(18) -0.007(2)
N12 0.024(2) 0.018(3) 0.033(3) 0.000(2) -0.0052(19) -0.004(2)
N13 0.023(2) 0.033(3) 0.025(2) -0.009(2) -0.0058(19) -0.006(2)
N14 0.018(2) 0.023(3) 0.022(2) 0.000(2) -0.0049(17) -0.0050(19)
N15 0.022(2) 0.017(3) 0.025(2) -0.0028(19) -0.0078(18) -0.0003(19)
N16 0.037(3) 0.030(3) 0.029(3) 0.002(2) -0.014(2) -0.003(2)
N17 0.022(2) 0.018(3) 0.027(2) 0.0005(19) -0.0099(18) -0.0039(19)
N18 0.018(2) 0.023(3) 0.026(2) -0.002(2) -0.0029(18) -0.006(2)
O1W 0.077(5) 0.137(7) 0.070(4) -0.045(4) -0.002(3) 0.000(4)

loop_
_atom_type_symbol
_atom_type_description
_atom_type_scat_dispersion_real
_atom_type_scat_dispersion_imag
_atom_type_scat_source
C C 0.0033 0.0016 'International Tables Vol C Tables 4.2.6.8 and 6.1.1.4'
H H 0.0000 0.0000 'International Tables Vol C Tables 4.2.6.8 and 6.1.1.4'
N N 0.0061 0.0033 'International Tables Vol C Tables 4.2.6.8 and 6.1.1.4'
O O 0.0106 0.0060 'International Tables Vol C Tables 4.2.6.8 and 6.1.1.4'
Cu Cu 0.3201 1.2651 'International Tables Vol C Tables 4.2.6.8 and 6.1.1.4'
I I -0.4742 1.8119 'International Tables Vol C Tables 4.2.6.8 and 6.1.1.4'

loop_
_geom_angle_atom_site_label_1
_geom_angle_atom_site_label_2
_geom_angle_atom_site_label_3
_geom_angle
_geom_angle_site_symmetry_3
C2 C1 C5 119.9(5) .
N1 C2 C1 122.8(5) .
N1 C3 C4 123.6(5) .
C3 C4 C5 120.8(5) .
C4 C5 C1 115.7(5) .
C4 C5 C6 121.8(5) .
C1 C5 C6 122.4(5) .
N2 C6 C7 109.5(5) .
N2 C6 C5 121.2(5) .
C7 C6 C5 129.3(5) .
C6 C7 C8 105.5(5) .
N3 C8 C7 108.8(5) .
N3 C8 C9 119.0(6) .
C7 C8 C9 132.2(6) .
C8 C9 C10 113.2(5) .
C12 C10 C9 113.5(6) .
C12 C10 C11 110.3(6) .
C9 C10 C11 108.9(6) .
C14 C13 C17 120.7(6) .
N4 C14 C13 123.3(5) .
N4 C15 C16 124.5(6) .
C15 C16 C17 119.5(5) .
C16 C17 C13 116.3(5) .
C16 C17 C18 120.5(5) .
C13 C17 C18 123.2(5) .
N5 C18 C19 108.9(5) .
N5 C18 C17 121.2(5) .
C19 C18 C17 129.9(6) .
C18 C19 C20 105.4(6) .
N6 C20 C19 109.9(5) .
N6 C20 C21 120.0(5) .
C19 C20 C21 129.8(6) .
C20 C21 C22 111.6(6) .
C24 C22 C23 112.0(8) .
C24 C22 C21 111.5(7) .
C23 C22 C21 106.5(8) .
C26 C25 C29 119.6(7) .
N7 C26 C25 124.4(8) .
N7 C27 C28 125.9(8) .
C27 C28 C29 118.8(8) .
C25 C29 C28 116.7(7) .
C25 C29 C30 123.9(6) .
C28 C29 C30 119.4(7) .
C31 C30 N8 109.0(6) .
C31 C30 C29 130.2(7) .
N8 C30 C29 120.8(6) .
C30 C31 C32 108.4(7) .
N9 C32 C31 106.7(7) .
N9 C32 C33 118.9(6) .
C31 C32 C33 134.4(7) .
C32 C33 C34 115.9(7) .
C36 C34 C33 107.9(7) .
C36 C34 C35 108.3(7) .
C33 C34 C35 107.4(8) .
C38 C37 C41 119.7(5) .
N10 C38 C37 123.3(6) .
N10 C39 C40 123.1(6) .
C39 C40 C41 120.0(6) .
C37 C41 C40 116.4(5) .
C37 C41 C42 123.5(5) .
C40 C41 C42 120.1(5) .
N11 C42 C43 110.0(5) .
N11 C42 C41 124.8(5) .
C43 C42 C41 125.2(5) .
C44 C43 C42 104.6(5) .
N12 C44 C43 109.6(5) .
N12 C44 C45 122.5(5) .
C43 C44 C45 127.6(6) .
C44 C45 C46 112.0(5) .
C48 C46 C45 110.7(7) .
C48 C46 C47 112.4(8) .
C45 C46 C47 110.2(7) .
C53 C49 C50 120.3(5) .
N13 C50 C49 123.3(6) .
N13 C51 C52 123.2(5) .
C51 C52 C53 118.8(6) .
C49 C53 C52 117.4(5) .
C49 C53 C54 121.5(5) .
C52 C53 C54 121.1(5) .
N14 C54 C55 110.1(5) .
N14 C54 C53 121.4(5) .
C55 C54 C53 128.3(5) .
C54 C55 C56 105.8(5) .
N15 C56 C55 108.5(5) .
N15 C56 C57 121.4(5) .
C55 C56 C57 130.0(5) .
C56 C57 C58 114.7(5) .
C59 C58 C57 110.7(6) .
C59 C58 C60 105.1(7) .
C57 C58 C60 110.5(6) .
C62 C61 C65 120.1(5) .
N16 C62 C61 123.6(6) .
N16 C63 C64 123.9(5) .
C63 C64 C65 119.8(5) .
C61 C65 C64 116.0(5) .
C61 C65 C66 123.2(5) .
C64 C65 C66 120.8(5) .
N17 C66 C67 109.1(5) .
N17 C66 C65 124.8(5) .
C67 C66 C65 126.2(5) .
C68 C67 C66 105.3(5) .
N18 C68 C67 109.1(5) .
N18 C68 C69 122.5(5) .
C67 C68 C69 128.4(5) .
C70 C69 C68 114.0(5) .
C71 C70 C69 113.8(6) .
C71 C70 C72 109.1(7) .
C69 C70 C72 109.4(7) .
N1 Cu1 I2 136.38(15) .
N1 Cu1 Cu2 125.25(15) .
I2 Cu1 Cu2 85.83(3) .
N1 Cu1 I3 109.37(16) .
I2 Cu1 I3 113.03(6) .
Cu2 Cu1 I3 59.95(13) .
N1 Cu1 I3' 108.6(5) .
I2 Cu1 I3' 114.8(5) .
Cu2 Cu1 I3' 54.3(7) .
I3 Cu1 I3' 7.0(8) .
N10 Cu2 I3' 116.3(5) .
N10 Cu2 I1 116.08(15) .
I3' Cu2 I1 127.0(6) .
N10 Cu2 Cu1 128.80(14) .
I3' Cu2 Cu1 67.0(8) .
I1 Cu2 Cu1 86.48(3) .
N10 Cu2 I3 115.65(16) .
I3' Cu2 I3 7.4(10) .
I1 Cu2 I3 128.27(7) .
Cu1 Cu2 I3 61.14(12) .
N4 Cu3 N13 121.84(19) .
N4 Cu3 I1 109.77(13) .
N13 Cu3 I1 101.82(13) .
N4 Cu3 I2 102.69(15) .
N13 Cu3 I2 105.18(14) .
I1 Cu3 I2 116.26(3) .
N5 Cu4 N2 178.6(2) .
N8 Cu5 N6 152.1(2) .
N8 Cu5 N16 101.0(2) 1_656
N6 Cu5 N16 106.3(2) 1_656
N9 Cu6 N3 177.1(3) .
N14 Cu7 N11 177.75(19) .
N18 Cu8 N12 173.0(2) .
N18 Cu8 Cu9 79.06(13) 2_565
N12 Cu8 Cu9 105.68(14) 2_565
N17 Cu9 N15 178.0(2) .
N17 Cu9 Cu8 78.77(14) 2_565
N15 Cu9 Cu8 102.66(13) 2_565
Cu2 I1 Cu3 79.79(3) .
Cu1 I2 Cu3 74.37(3) .
Cu2 I3 Cu1 58.91(7) .
Cu2 I3' Cu1 58.6(4) .
C3 N1 C2 117.1(5) .
C3 N1 Cu1 120.6(4) .
C2 N1 Cu1 121.5(4) .
C6 N2 N3 107.7(5) .
C6 N2 Cu4 134.1(4) .
N3 N2 Cu4 117.4(4) .
C8 N3 N2 108.6(5) .
C8 N3 Cu6 132.7(4) .
N2 N3 Cu6 118.3(4) .
C15 N4 C14 115.7(5) .
C15 N4 Cu3 120.4(4) .
C14 N4 Cu3 123.9(4) .
C18 N5 N6 108.1(5) .
C18 N5 Cu4 132.9(4) .
N6 N5 Cu4 118.5(4) .
C20 N6 N5 107.7(5) .
C20 N6 Cu5 136.1(4) .
N5 N6 Cu5 116.2(4) .
C27 N7 C26 114.5(7) .
C30 N8 N9 107.1(5) .
C30 N8 Cu5 135.9(5) .
N9 N8 Cu5 116.8(4) .
N8 N9 C32 108.8(5) .
N8 N9 Cu6 120.0(4) .
C32 N9 Cu6 131.2(5) .
C38 N10 C39 117.5(5) .
C38 N10 Cu2 122.3(4) .
C39 N10 Cu2 119.6(4) .
C42 N11 N12 107.0(5) .
C42 N11 Cu7 137.2(4) .
N12 N11 Cu7 115.8(3) .
C44 N12 N11 108.8(4) .
C44 N12 Cu8 132.2(4) .
N11 N12 Cu8 118.7(4) .
C50 N13 C51 117.1(5) .
C50 N13 Cu3 121.1(4) .
C51 N13 Cu3 121.7(4) .
C54 N14 N15 106.5(4) .
C54 N14 Cu7 130.4(4) .
N15 N14 Cu7 122.5(3) .
C56 N15 N14 109.0(4) .
C56 N15 Cu9 132.7(4) .
N14 N15 Cu9 118.2(4) .
C62 N16 C63 116.7(5) .
C62 N16 Cu5 122.2(4) 1_454
C63 N16 Cu5 121.1(4) 1_454
C66 N17 N18 107.1(4) .
C66 N17 Cu9 134.3(4) .
N18 N17 Cu9 116.5(3) .
C68 N18 N17 109.5(4) .
C68 N18 Cu8 127.9(4) .
N17 N18 Cu8 121.8(3) .

loop_
_geom_bond_atom_site_label_1
_geom_bond_atom_site_label_2
_geom_bond_distance
_geom_bond_site_symmetry_2
C1 C2 1.387(8) .
C1 C5 1.409(8) .
C2 N1 1.339(7) .
C3 N1 1.335(7) .
C3 C4 1.368(8) .
C4 C5 1.385(8) .
C5 C6 1.458(8) .
C6 N2 1.351(7) .
C6 C7 1.387(8) .
C7 C8 1.396(8) .
C8 N3 1.349(8) .
C8 C9 1.500(8) .
C9 C10 1.544(10) .
C10 C12 1.524(10) .
C10 C11 1.544(9) .
C13 C14 1.372(8) .
C13 C17 1.386(8) .
C14 N4 1.340(7) .
C15 N4 1.339(7) .
C15 C16 1.375(8) .
C16 C17 1.384(8) .
C17 C18 1.477(8) .
C18 N5 1.352(7) .
C18 C19 1.373(8) .
C19 C20 1.382(8) .
C20 N6 1.333(8) .
C20 C21 1.506(9) .
C21 C22 1.633(12) .
C22 C24 1.477(12) .
C22 C23 1.545(11) .
C25 C26 1.373(10) .
C25 C29 1.380(10) .
C26 N7 1.334(10) .
C27 N7 1.331(11) .
C27 C28 1.358(11) .
C28 C29 1.387(10) .
C29 C30 1.471(9) .
C30 C31 1.350(10) .
C30 N8 1.361(8) .
C31 C32 1.374(11) .
C32 N9 1.371(9) .
C32 C33 1.499(11) .
C33 C34 1.535(11) .
C34 C36 1.508(11) .
C34 C35 1.575(11) .
C37 C38 1.381(7) .
C37 C41 1.392(8) .
C38 N10 1.334(7) .
C39 N10 1.336(8) .
C39 C40 1.370(8) .
C40 C41 1.403(8) .
C41 C42 1.462(7) .
C42 N11 1.343(7) .
C42 C43 1.396(8) .
C43 C44 1.379(8) .
C44 N12 1.338(7) .
C44 C45 1.490(8) .
C45 C46 1.532(10) .
C46 C48 1.518(11) .
C46 C47 1.533(13) .
C49 C53 1.368(8) .
C49 C50 1.370(7) .
C50 N13 1.330(7) .
C51 N13 1.336(8) .
C51 C52 1.386(8) .
C52 C53 1.393(8) .
C53 C54 1.484(7) .
C54 N14 1.363(7) .
C54 C55 1.370(8) .
C55 C56 1.390(7) .
C56 N15 1.350(7) .
C56 C57 1.505(8) .
C57 C58 1.519(9) .
C58 C59 1.506(10) .
C58 C60 1.581(11) .
C61 C62 1.378(8) .
C61 C65 1.401(8) .
C62 N16 1.338(7) .
C63 N16 1.341(8) .
C63 C64 1.374(8) .
C64 C65 1.403(7) .
C65 C66 1.437(8) .
C66 N17 1.363(6) .
C66 C67 1.396(8) .
C67 C68 1.387(8) .
C68 N18 1.336(7) .
C68 C69 1.501(8) .
C69 C70 1.497(9) .
C70 C71 1.493(10) .
C70 C72 1.562(11) .
Cu1 N1 1.981(5) .
Cu1 I2 2.5127(8) .
Cu1 Cu2 2.5619(11) .
Cu1 I3 2.620(4) .
Cu1 I3' 2.76(3) .
Cu2 N10 1.996(5) .
Cu2 I3' 2.44(2) .
Cu2 I1 2.5282(10) .
Cu2 I3 2.590(4) .
Cu3 N4 2.017(5) .
Cu3 N13 2.053(5) .
Cu3 I1 2.6409(8) .
Cu3 I2 2.6645(9) .
Cu4 N5 1.853(5) .
Cu4 N2 1.854(5) .
Cu5 N8 1.910(5) .
Cu5 N6 1.911(5) .
Cu5 N16 2.120(5) 1_656
Cu6 N9 1.838(5) .
Cu6 N3 1.854(5) .
Cu7 N14 1.857(5) .
Cu7 N11 1.865(5) .
Cu8 N18 1.866(4) .
Cu8 N12 1.871(5) .
Cu8 Cu9 2.9867(10) 2_565
Cu9 N17 1.885(4) .
Cu9 N15 1.887(4) .
Cu9 Cu8 2.9867(10) 2_565
N2 N3 1.375(7) .
N5 N6 1.366(6) .
N8 N9 1.368(8) .
N11 N12 1.373(6) .
N14 N15 1.374(6) .
N16 Cu5 2.120(5) 1_454
N17 N18 1.366(6) .
